data_8100537
loop_
_publ_author_name
'Balogh-Hergovich, \'Eva'
'Speier, G.'
'R\'eglier, Marius'
'Giorgi, Michel'

_publ_section_title
;
Crystal structure of 1,4-di-(2'-pyridyl)aminophthalazine, C~18~H~14~N~6~
;
_journal_issue 1
_journal_name_full 'Zeitschrift f\"ur Kristallographie - New Crystal Structures'
_journal_page_first 61
_journal_page_last 62
_journal_volume 217
_journal_year 2002
_chemical_formula_moiety 'C18 H14 N6 '
_chemical_formula_structural 'C18 H14 N6 '
_chemical_formula_sum 'C18 H14 N6'
_chemical_formula_weight 314.352
_space_group_IT_number 14
_symmetry_cell_setting monoclinic
_symmetry_space_group_name_Hall '-P 2ybc'
_symmetry_space_group_name_H-M 'P 1 21/c 1'
_cell_angle_alpha 90.
_cell_angle_beta 96.641(5)
_cell_angle_gamma 90.
_cell_formula_units_Z 4
_cell_length_a 15.1420(1)
_cell_length_b 11.3731(9)
_cell_length_c 8.8933(4)
_cell_measurement_temperature 298
_cell_volume 1521.3(2)
_exptl_crystal_density_diffrn 1.373
_refine_ls_goodness_of_fit_gt 2.204
_cod_depositor_comments
;
The following automatic conversions were performed:
'_symmetry_cell_setting' value 'Monoclinic' changed to 'monoclinic'
according to '/home/saulius/struct/CIF-dictionaries/cif_core.dic'
dictionary named 'cif_core.dic' version 2.4.1 from 2010-06-29.

Automatic conversion script
Id: cif_fix_enum 1527 2010-12-29 10:47:43Z saulius 
;
_cod_original_sg_symbol_H-M 'P 21/c'
_cod_original_formula_sum 'C18 H14 N6 '
_cod_database_code 8100537

loop_
_symmetry_equiv_pos_as_xyz
+X,+Y,+Z
-X,-Y,-Z
'-X,+Y+ 1/2,-Z+ 1/2'
'+X,-Y+ 1/2,+Z+ 1/2'

loop_
_atom_site_label
_atom_site_fract_x
_atom_site_fract_y
_atom_site_fract_z
_atom_site_U_iso_or_equiv
_atom_site_occupancy
_atom_site_adp_type
N1 0.46281(5) 0.63938(7) 0.19817(9) 0.0507(4) 1.00 Uani
N7 0.37455(5) 0.80055(6) 0.26229(9) 0.0468(4) 1.00 Uani
N16 0.12862(4) 0.53305(6) 0.51250(9) 0.0496(4) 1.00 Uani
N22 0.21984(6) 0.37060(8) 0.62609(11) 0.0752(6) 1.00 Uani
N23 0.25724(5) 0.54873(6) 0.39726(9) 0.0471(4) 1.00 Uani
N24 0.32076(5) 0.61760(6) 0.33980(8) 0.0458(4) 1.00 Uani
C2 0.53220(6) 0.60285(9) 0.12908(11) 0.0565(6) 1.00 Uani
C3 0.58450(7) 0.67605(11) 0.05413(12) 0.0652(7) 1.00 Uani
C4 0.56476(6) 0.79508(10) 0.05040(12) 0.0648(6) 1.00 Uani
C5 0.49440(6) 0.83476(9) 0.12011(11) 0.0545(6) 1.00 Uani
C6 0.44395(5) 0.75448(8) 0.19402(10) 0.0434(5) 1.00 Uani
C8 0.31812(5) 0.73773(8) 0.32987(10) 0.0416(5) 1.00 Uani
C9 0.24792(5) 0.79594(7) 0.40281(10) 0.0400(5) 1.00 Uani
C10 0.24274(6) 0.91807(8) 0.40689(11) 0.0531(6) 1.00 Uani
C11 0.17845(7) 0.97158(8) 0.47955(13) 0.0621(6) 1.00 Uani
C12 0.12034(7) 0.90460(9) 0.55309(11) 0.0609(6) 1.00 Uani
C13 0.12455(6) 0.78282(8) 0.54951(10) 0.0494(5) 1.00 Uani
C14 0.18811(5) 0.72837(7) 0.47147(10) 0.0383(5) 1.00 Uani
C15 0.19521(6) 0.60155(8) 0.45939(10) 0.0422(5) 1.00 Uani
C17 0.13538(6) 0.42312(7) 0.58186(10) 0.0408(5) 1.00 Uani
C18 0.05955(5) 0.37445(6) 0.60501(9) 0.0291(4) 1.00 Uani
C19 0.06153(6) 0.27227(9) 0.67737(11) 0.0555(6) 1.00 Uani
C20 0.13803(7) 0.21145(8) 0.72703(11) 0.0548(6) 1.00 Uani
C21 0.21722(7) 0.26179(8) 0.70050(11) 0.0539(6) 1.00 Uani
H16 0.0685(5) 0.5614(7) 0.5018(9) 0.069669 1.00 Uiso
H7 0.3685(7) 0.8846(9) 0.2589(13) 0.066741 1.00 Uiso
H21 0.2722(5) 0.2224(7) 0.7328(9) 0.073449 1.00 Uiso
H10 0.2842(5) 0.9643(7) 0.3580(10) 0.073055 1.00 Uiso
H4 0.6004(6) 0.8489(8) 0.0001(11) 0.084889 1.00 Uiso
H18 0.0036(10) 0.4107(15) 0.571(2) 0.049109 1.00 Uiso
H11 0.1735(6) 1.0557(8) 0.4790(9) 0.082055 1.00 Uiso
H19 0.0071(5) 0.2360(7) 0.6988(9) 0.075480 1.00 Uiso
H3 0.6329(6) 0.6471(8) 0.0038(11) 0.085344 1.00 Uiso
H2 0.5453(6) 0.5203(8) 0.1357(10) 0.076440 1.00 Uiso
H20 0.1348(6) 0.1370(8) 0.7770(9) 0.074446 1.00 Uiso
H13 0.0839(5) 0.7368(7) 0.6004(9) 0.069401 1.00 Uiso
H5 0.4798(5) 0.9169(7) 0.1165(9) 0.074413 1.00 Uiso
H12 0.0773(6) 0.9422(7) 0.6082(10) 0.080987 1.00 Uiso

loop_
_atom_site_aniso_label
_atom_site_aniso_U_11
_atom_site_aniso_U_22
_atom_site_aniso_U_33
_atom_site_aniso_U_12
_atom_site_aniso_U_13
_atom_site_aniso_U_23
N1 0.0462(5) 0.0517(5) 0.0539(5) -.0033(4) 0.0101(4) -.0026(4)
N7 0.0433(4) 0.0390(4) 0.0579(5) -.0055(4) 0.0109(4) 0.0034(4)
N16 0.0313(4) 0.0414(5) 0.0763(6) 0.0004(3) 0.0154(4) 0.0127(4)
N22 0.0681(6) 0.0790(7) 0.0772(7) 0.0147(5) 0.0054(5) -.0064(5)
N23 0.0374(4) 0.0392(4) 0.0650(6) -.0056(4) 0.0152(4) 0.0007(4)
N24 0.0409(4) 0.0387(5) 0.0576(5) -.0089(3) 0.0109(4) 0.0024(4)
C2 0.0471(6) 0.0638(7) 0.0584(7) 0.0002(5) 0.0111(5) -.0032(5)
C3 0.0506(6) 0.0861(9) 0.0593(7) 0.0036(6) 0.0160(5) 0.0027(6)
C4 0.0486(6) 0.0826(9) 0.0635(7) -.0074(6) 0.0158(5) 0.0139(6)
C5 0.0463(6) 0.0584(6) 0.0586(7) -.0066(5) 0.0108(5) 0.0074(5)
C6 0.0352(5) 0.0529(6) 0.0415(6) -.0064(4) 0.0037(4) 0.0010(5)
C8 0.0387(5) 0.0423(6) 0.0428(6) -.0060(4) 0.0008(4) 0.0014(4)
C9 0.0375(5) 0.0369(5) 0.0447(6) -.0009(4) 0.0028(4) -.0009(4)
C10 0.0520(6) 0.0414(6) 0.0657(7) -.0034(5) 0.0131(5) 0.0035(5)
C11 0.0654(7) 0.0423(6) 0.0785(8) 0.0052(5) 0.0162(6) -.0027(5)
C12 0.0648(7) 0.0559(7) 0.0622(7) 0.0044(5) 0.0169(5) -.0078(5)
C13 0.0450(6) 0.0507(6) 0.0525(6) -.0013(5) 0.0117(5) -.0009(5)
C14 0.0341(5) 0.0394(5) 0.0407(5) -.0003(4) 0.0043(4) 0.0012(4)
C15 0.0393(5) 0.0419(6) 0.0453(6) -.0059(4) 0.0076(4) 0.0026(4)
C17 0.0426(5) 0.0393(5) 0.0398(5) 0.0068(4) 0.0038(4) 0.0014(4)
C18 0.0188(4) 0.0309(4) 0.0376(5) 0.0009(3) 0.0070(3) 0.0130(4)
C19 0.0492(6) 0.0611(7) 0.0561(7) -.0087(5) 0.0120(5) 0.0076(5)
C20 0.0660(7) 0.0491(6) 0.0483(6) -.0003(5) 0.0039(5) 0.0112(5)
C21 0.0617(6) 0.0480(6) 0.0506(6) 0.0139(5) 0.0025(5) 0.0078(5)

loop_
_geom_bond_atom_site_label_1
_geom_bond_atom_site_label_2
_geom_bond_distance
_geom_bond_site_symmetry_1
_geom_bond_site_symmetry_2
_geom_bond_publ_flag
N1 C2 1.3429(11) . . ?
N1 C6 1.3394(11) . . ?
N7 C6 1.3766(10) . . ?
N7 C8 1.3117(10) . . ?
N16 C15 1.3989(10) . . ?
N16 C17 1.3926(10) . . ?
N22 C17 1.4251(11) . . ?
N22 C21 1.4059(12) . . ?
N23 N24 1.3832(9) . . ?
N23 C15 1.2918(10) . . ?
N24 C8 1.3694(10) . . ?
C2 C3 1.3735(13) . . ?
C3 C4 1.3859(14) . . ?
C4 C5 1.3697(13) . . ?
C5 C6 1.4018(12) . . ?
C8 C9 1.4658(11) . . ?
C9 C10 1.3919(11) . . ?
C9 C14 1.3826(11) . . ?
C10 C11 1.3715(12) . . ?
C11 C12 1.3839(13) . . ?
C12 C13 1.3871(13) . . ?
C13 C14 1.3949(11) . . ?
C14 C15 1.4512(11) . . ?
C17 C18 1.3121(10) . . ?
C18 C19 1.3271(11) . . ?
C19 C20 1.3772(12) . . ?
C20 C21 1.3736(12) . . ?

loop_
_cod_related_entry_id
_cod_related_entry_database
_cod_related_entry_code
1 ChemSpider 4357701
